data_4083919
loop_
_publ_author_name
'Semproni, Scott P.'
'Chirik, Paul J.'

_publ_section_title
;
 N--H and N--C Bond Formation with an N2-Derived Dihafnium \m-Nitrido
 Complex
;
_journal_issue 14
_journal_name_full Organometallics
_journal_page_first 3727
_journal_paper_doi 10.1021/om500393n
_journal_volume 33
_journal_year 2014
_chemical_formula_sum 'C39 H51 F Hf2 N2 O'
_chemical_formula_weight 939.80
_chemical_name_systematic
;
 ?
;
_space_group_IT_number 2
_symmetry_cell_setting triclinic
_symmetry_space_group_name_Hall '-P 1'
_symmetry_space_group_name_H-M 'P -1'
_atom_sites_solution_hydrogens geom
_atom_sites_solution_primary direct
_atom_sites_solution_secondary difmap
_audit_creation_method SHELXL-97
_cell_angle_alpha 112.290(3)
_cell_angle_beta 93.368(3)
_cell_angle_gamma 92.903(2)
_cell_formula_units_Z 2
_cell_length_a 10.1858(12)
_cell_length_b 12.4686(14)
_cell_length_c 14.8013(16)
_cell_measurement_reflns_used 9863
_cell_measurement_temperature 100(2)
_cell_measurement_theta_max 27.52
_cell_measurement_theta_min 2.61
_cell_volume 1730.9(3)
_computing_cell_refinement 'Bruker SAINT'
_computing_data_collection 'Bruker APEX2'
_computing_data_reduction 'Bruker SAINT'
_computing_molecular_graphics 'ORTEP3 (Farraguia, 1994)'
_computing_structure_refinement 'SHELXL-97 (Sheldrick, 2008)'
_computing_structure_solution 'SIR92 (Giacavazzo, 1993)'
_diffrn_ambient_temperature 100(2)
_diffrn_measured_fraction_theta_full 'ACTA 50'
_diffrn_measured_fraction_theta_max 0.974
_diffrn_measurement_device_type 'Bruker APEX II CCD'
_diffrn_measurement_method 'phi and omega scans'
_diffrn_radiation_monochromator graphite
_diffrn_radiation_source 'fine-focus sealed tube'
_diffrn_radiation_type MoK\a
_diffrn_radiation_wavelength 0.71073
_diffrn_reflns_av_R_equivalents 0.0196
_diffrn_reflns_av_sigmaI/netI 0.0219
_diffrn_reflns_limit_h_max 13
_diffrn_reflns_limit_h_min -13
_diffrn_reflns_limit_k_max 15
_diffrn_reflns_limit_k_min -16
_diffrn_reflns_limit_l_max 18
_diffrn_reflns_limit_l_min -19
_diffrn_reflns_number 22373
_diffrn_reflns_theta_full 'ACTA 50'
_diffrn_reflns_theta_max 27.49
_diffrn_reflns_theta_min 1.77
_exptl_absorpt_coefficient_mu 6.032
_exptl_absorpt_correction_T_max 0.7456
_exptl_absorpt_correction_T_min 0.6191
_exptl_absorpt_correction_type multi-scan
_exptl_absorpt_process_details 'SADABS V2008/1 (Bruker AXS)'
_exptl_crystal_colour colourless
_exptl_crystal_density_diffrn 1.803
_exptl_crystal_density_method 'not measured'
_exptl_crystal_description diamond
_exptl_crystal_F_000 920
_exptl_crystal_size_max 0.123
_exptl_crystal_size_mid 0.09
_exptl_crystal_size_min 0.025
_refine_diff_density_max 3.973
_refine_diff_density_min -3.007
_refine_diff_density_rms 0.344
_refine_ls_extinction_method none
_refine_ls_goodness_of_fit_ref 1.161
_refine_ls_hydrogen_treatment constr
_refine_ls_matrix_type full
_refine_ls_number_parameters 418
_refine_ls_number_reflns 7751
_refine_ls_number_restraints 6
_refine_ls_restrained_S_all 1.164
_refine_ls_R_factor_all 0.0327
_refine_ls_R_factor_gt 0.0259
_refine_ls_shift/su_max 0.002
_refine_ls_shift/su_mean 0.000
_refine_ls_structure_factor_coef Fsqd
_refine_ls_weighting_details 'calc w=1/[\s^2^(Fo^2^)+(0.0557P)^2^+6.6866P] where P=(Fo^2^+2Fc^2^)/3'
_refine_ls_weighting_scheme calc
_refine_ls_wR_factor_gt 0.0762
_refine_ls_wR_factor_ref 0.0988
_reflns_number_gt 6888
_reflns_number_total 7751
_reflns_threshold_expression >2\s(I)
_cod_data_source_file om500393n_si_002.cif
_cod_data_source_block sps74
_cod_depositor_comments 'Adding full bibliography for 4083916--4083924.cif.'
_cod_original_sg_symbol_H-M P-1
_cod_database_code 4083919

loop_
_symmetry_equiv_pos_as_xyz
'x, y, z'
'-x, -y, -z'

loop_
_atom_site_label
_atom_site_type_symbol
_atom_site_fract_x
_atom_site_fract_y
_atom_site_fract_z
_atom_site_U_iso_or_equiv
_atom_site_adp_type
_atom_site_occupancy
_atom_site_symmetry_multiplicity
_atom_site_calc_flag
_atom_site_refinement_flags
C1 C 0.5943(5) 0.6429(4) 0.5424(4) 0.0159(10) Uani 1 1 d .
H1 H 0.5299 0.6177 0.5755 0.019 Uiso 1 1 calc R
C1S C 1.3681(7) 1.3339(6) 0.7834(5) 0.0380(17) Uani 1 1 d D
H1S H 1.4182 1.4068 0.8060 0.046 Uiso 1 1 calc R
C2 C 0.5844(5) 0.7353(5) 0.5103(4) 0.0171(10) Uani 1 1 d .
C2S C 1.4269(7) 1.2335(7) 0.7542(5) 0.048(2) Uani 1 1 d D
H2S H 1.5205 1.2360 0.7583 0.057 Uiso 1 1 calc R
C3 C 0.7041(5) 0.7473(4) 0.4701(4) 0.0147(10) Uani 1 1 d .
H3 H 0.7262 0.8047 0.4446 0.018 Uiso 1 1 calc R
C3S C 1.3542(9) 1.1263(7) 0.7180(5) 0.056(3) Uani 1 1 d D
H3S H 1.3969 1.0560 0.6961 0.067 Uiso 1 1 calc R
C4 C 0.7863(5) 0.6596(5) 0.4738(4) 0.0161(10) Uani 1 1 d .
C4S C 1.2188(9) 1.1245(6) 0.7148(5) 0.059(3) Uani 1 1 d D
H4S H 1.1674 1.0521 0.6906 0.071 Uiso 1 1 calc R
C5 C 0.7167(5) 0.5934(4) 0.5171(3) 0.0151(9) Uani 1 1 d .
C5S C 1.1566(7) 1.2265(7) 0.7462(5) 0.044(2) Uani 1 1 d D
H5S H 1.0632 1.2260 0.7447 0.052 Uiso 1 1 calc R
C6 C 0.4657(6) 0.7993(5) 0.5071(5) 0.0281(13) Uani 1 1 d .
H6A H 0.4037 0.7509 0.4517 0.042 Uiso 1 1 calc R
H6B H 0.4923 0.8717 0.4993 0.042 Uiso 1 1 calc R
H6C H 0.4231 0.8173 0.5683 0.042 Uiso 1 1 calc R
C6S C 1.2336(7) 1.3269(6) 0.7793(5) 0.0425(18) Uani 1 1 d D
C7 C 0.9122(6) 0.6294(5) 0.4255(4) 0.0259(12) Uani 1 1 d .
H7A H 0.9753 0.6103 0.4687 0.039 Uiso 1 1 calc R
H7B H 0.9496 0.6959 0.4130 0.039 Uiso 1 1 calc R
H7C H 0.8942 0.5623 0.3634 0.039 Uiso 1 1 calc R
C8 C 0.7630(6) 0.4852(5) 0.5249(4) 0.0207(11) Uani 1 1 d .
H8A H 0.8135 0.4451 0.4690 0.031 Uiso 1 1 calc R
H8B H 0.6866 0.4340 0.5247 0.031 Uiso 1 1 calc R
H8C H 0.8192 0.5055 0.5860 0.031 Uiso 1 1 calc R
C9 C 0.8719(5) 1.0131(5) 0.7386(4) 0.0191(10) Uani 1 1 d .
C10 C 0.8560(5) 0.9918(5) 0.6362(4) 0.0189(10) Uani 1 1 d .
C11 C 0.9404(5) 0.9063(5) 0.5884(4) 0.0175(10) Uani 1 1 d .
H11 H 0.9495 0.8759 0.5199 0.021 Uiso 1 1 calc R
C12 C 1.0102(5) 0.8720(4) 0.6575(4) 0.0159(10) Uani 1 1 d .
C13 C 0.9670(5) 0.9406(5) 0.7506(4) 0.0166(10) Uani 1 1 d .
H13 H 0.9978 0.9377 0.8114 0.020 Uiso 1 1 calc R
C14 C 0.8132(6) 1.1047(5) 0.8191(4) 0.0258(12) Uani 1 1 d .
H14A H 0.7805 1.0720 0.8649 0.039 Uiso 1 1 calc R
H14B H 0.7399 1.1341 0.7917 0.039 Uiso 1 1 calc R
H14C H 0.8804 1.1686 0.8538 0.039 Uiso 1 1 calc R
C15 C 0.7695(6) 1.0558(5) 0.5910(4) 0.0243(11) Uani 1 1 d .
H15A H 0.8030 1.1377 0.6150 0.036 Uiso 1 1 calc R
H15B H 0.6791 1.0503 0.6090 0.036 Uiso 1 1 calc R
H15C H 0.7702 1.0210 0.5195 0.036 Uiso 1 1 calc R
C16 C 1.1202(5) 0.7937(5) 0.6404(4) 0.0235(11) Uani 1 1 d .
H16A H 1.1412 0.7693 0.5720 0.035 Uiso 1 1 calc R
H16B H 1.0933 0.7251 0.6540 0.035 Uiso 1 1 calc R
H16C H 1.1982 0.8354 0.6839 0.035 Uiso 1 1 calc R
C17 C 0.4939(5) 0.6093(5) 0.7862(4) 0.0186(10) Uani 1 1 d .
C18 C 0.5841(5) 0.5371(5) 0.7302(4) 0.0183(10) Uani 1 1 d .
H18 H 0.5871 0.5144 0.6614 0.022 Uiso 1 1 calc R
C19 C 0.6712(5) 0.5024(4) 0.7913(4) 0.0187(10) Uani 1 1 d .
C20 C 0.6283(5) 0.5557(5) 0.8877(4) 0.0208(11) Uani 1 1 d .
H20 H 0.6661 0.5468 0.9444 0.025 Uiso 1 1 calc R
C21 C 0.5227(5) 0.6229(5) 0.8864(4) 0.0195(11) Uani 1 1 d .
C22 C 0.3784(5) 0.6561(6) 0.7495(4) 0.0252(12) Uani 1 1 d .
H22A H 0.4042 0.6808 0.6972 0.038 Uiso 1 1 calc R
H22B H 0.3500 0.7228 0.8035 0.038 Uiso 1 1 calc R
H22C H 0.3056 0.5954 0.7239 0.038 Uiso 1 1 calc R
C23 C 0.7763(6) 0.4193(5) 0.7603(4) 0.0248(12) Uani 1 1 d .
H23A H 0.7409 0.3496 0.7043 0.037 Uiso 1 1 calc R
H23B H 0.8056 0.3975 0.8148 0.037 Uiso 1 1 calc R
H23C H 0.8512 0.4565 0.7416 0.037 Uiso 1 1 calc R
C24 C 0.4419(6) 0.6827(6) 0.9691(4) 0.0256(12) Uani 1 1 d .
H24A H 0.3561 0.6386 0.9588 0.038 Uiso 1 1 calc R
H24B H 0.4286 0.7612 0.9721 0.038 Uiso 1 1 calc R
H24C H 0.4878 0.6875 1.0308 0.038 Uiso 1 1 calc R
C25 C 0.7682(5) 0.8826(5) 1.0076(4) 0.0165(10) Uani 1 1 d .
C26 C 0.8768(5) 0.8913(4) 0.9544(4) 0.0140(9) Uani 1 1 d .
H26 H 0.8958 0.9523 0.9324 0.017 Uiso 1 1 calc R
C27 C 0.9532(5) 0.7942(4) 0.9392(4) 0.0142(9) Uani 1 1 d .
C28 C 0.8899(5) 0.7246(4) 0.9823(4) 0.0160(10) Uani 1 1 d .
C29 C 0.7772(5) 0.7808(5) 1.0252(4) 0.0154(10) Uani 1 1 d .
H29 H 0.7179 0.7532 1.0602 0.018 Uiso 1 1 calc R
C30 C 0.6682(6) 0.9701(5) 1.0433(5) 0.0272(12) Uani 1 1 d .
H30A H 0.5843 0.9305 1.0471 0.041 Uiso 1 1 calc R
H30B H 0.6554 1.0096 0.9978 0.041 Uiso 1 1 calc R
H30C H 0.6995 1.0274 1.1085 0.041 Uiso 1 1 calc R
C31 C 1.0806(5) 0.7731(5) 0.8939(4) 0.0219(11) Uani 1 1 d .
H31A H 1.1536 0.8080 0.9447 0.033 Uiso 1 1 calc R
H31B H 1.0842 0.8083 0.8449 0.033 Uiso 1 1 calc R
H31C H 1.0882 0.6892 0.8622 0.033 Uiso 1 1 calc R
C32 C 0.9449(6) 0.6207(5) 0.9928(4) 0.0229(11) Uani 1 1 d .
H32A H 0.9750 0.5703 0.9302 0.034 Uiso 1 1 calc R
H32B H 0.8764 0.5776 1.0122 0.034 Uiso 1 1 calc R
H32C H 1.0194 0.6461 1.0431 0.034 Uiso 1 1 calc R
C33 C 0.5751(6) 0.9013(5) 0.7645(5) 0.0289(13) Uani 1 1 d .
H33 H 0.5067 0.9374 0.8034 0.035 Uiso 1 1 calc R
N1 N 0.6444(5) 0.8298(4) 0.7848(4) 0.0228(10) Uani 1 1 d .
N2 N 0.8410(4) 0.6952(4) 0.7241(3) 0.0154(8) Uani 1 1 d .
H2 H 0.9066 0.6501 0.7077 0.019 Uiso 1 1 calc R
O1 O 0.6030(4) 0.9221(4) 0.6878(3) 0.0310(9) Uani 1 1 d .
Hf1 Hf 0.769581(19) 0.799820(17) 0.652060(14) 0.01386(7) Uani 1 1 d .
Hf2 Hf 0.729129(19) 0.718268(17) 0.839159(13) 0.01262(7) Uani 1 1 d .
F1 F 1.1702(8) 1.4270(6) 0.8104(4) 0.092(2) Uani 1 1 d .

loop_
_atom_site_aniso_label
_atom_site_aniso_U_11
_atom_site_aniso_U_22
_atom_site_aniso_U_33
_atom_site_aniso_U_23
_atom_site_aniso_U_13
_atom_site_aniso_U_12
C1 0.015(2) 0.015(2) 0.016(2) 0.0037(19) -0.0021(18) 0.0009(18)
C1S 0.056(4) 0.032(3) 0.022(3) 0.011(3) -0.006(3) -0.022(3)
C2 0.017(2) 0.018(2) 0.015(2) 0.005(2) 0.0002(19) 0.0006(19)
C2S 0.032(4) 0.093(7) 0.024(3) 0.030(4) 0.001(3) 0.004(4)
C3 0.014(2) 0.018(2) 0.013(2) 0.0072(19) -0.0003(18) 0.0061(19)
C3S 0.112(8) 0.042(4) 0.023(3) 0.020(3) 0.013(4) 0.025(5)
C4 0.014(2) 0.018(2) 0.013(2) 0.0025(19) -0.0013(18) 0.0057(19)
C4S 0.106(8) 0.046(5) 0.020(3) 0.018(3) -0.016(4) -0.053(5)
C5 0.016(2) 0.014(2) 0.011(2) 0.0003(18) -0.0010(18) 0.0042(18)
C5S 0.025(3) 0.089(6) 0.025(3) 0.031(4) 0.002(3) 0.000(4)
C6 0.020(3) 0.026(3) 0.040(3) 0.016(3) 0.002(2) 0.004(2)
C6S 0.065(5) 0.054(5) 0.019(3) 0.022(3) 0.011(3) 0.024(4)
C7 0.020(3) 0.033(3) 0.022(3) 0.007(2) 0.002(2) 0.005(2)
C8 0.024(3) 0.017(2) 0.019(2) 0.004(2) -0.002(2) 0.006(2)
C9 0.022(3) 0.019(3) 0.015(2) 0.006(2) 0.000(2) -0.005(2)
C10 0.021(3) 0.018(2) 0.020(3) 0.010(2) 0.000(2) 0.003(2)
C11 0.017(2) 0.018(2) 0.019(2) 0.009(2) 0.001(2) -0.0030(19)
C12 0.014(2) 0.017(2) 0.016(2) 0.0070(19) 0.0016(19) -0.0002(19)
C13 0.018(2) 0.018(2) 0.013(2) 0.006(2) 0.0005(19) -0.0053(19)
C14 0.031(3) 0.021(3) 0.024(3) 0.006(2) 0.005(2) 0.009(2)
C15 0.028(3) 0.025(3) 0.025(3) 0.015(2) -0.001(2) 0.007(2)
C16 0.020(3) 0.021(3) 0.030(3) 0.010(2) 0.003(2) 0.006(2)
C17 0.015(2) 0.023(3) 0.019(2) 0.011(2) -0.0018(19) -0.005(2)
C18 0.020(3) 0.017(2) 0.018(2) 0.008(2) -0.002(2) -0.005(2)
C19 0.023(3) 0.010(2) 0.023(3) 0.007(2) -0.004(2) -0.0019(19)
C20 0.021(3) 0.021(3) 0.022(3) 0.013(2) -0.005(2) -0.007(2)
C21 0.016(2) 0.026(3) 0.020(3) 0.014(2) -0.002(2) -0.006(2)
C22 0.016(3) 0.040(3) 0.023(3) 0.016(3) 0.000(2) 0.001(2)
C23 0.029(3) 0.017(3) 0.030(3) 0.011(2) -0.001(2) 0.006(2)
C24 0.021(3) 0.037(3) 0.020(3) 0.012(2) 0.002(2) -0.001(2)
C25 0.016(2) 0.020(3) 0.011(2) 0.0042(19) -0.0010(18) -0.0014(19)
C26 0.015(2) 0.012(2) 0.012(2) 0.0033(18) -0.0023(18) -0.0008(18)
C27 0.013(2) 0.013(2) 0.014(2) 0.0030(18) -0.0019(18) 0.0014(18)
C28 0.019(2) 0.016(2) 0.013(2) 0.0076(19) -0.0044(19) 0.0011(19)
C29 0.013(2) 0.019(2) 0.013(2) 0.0060(19) -0.0003(18) 0.0014(19)
C30 0.019(3) 0.026(3) 0.036(3) 0.011(3) 0.006(2) 0.006(2)
C31 0.019(3) 0.028(3) 0.019(2) 0.010(2) 0.001(2) 0.000(2)
C32 0.022(3) 0.024(3) 0.026(3) 0.014(2) -0.005(2) 0.002(2)
C33 0.027(3) 0.029(3) 0.027(3) 0.007(2) 0.002(2) 0.002(2)
N1 0.017(2) 0.016(2) 0.032(3) 0.0064(19) -0.0032(19) 0.0029(17)
N2 0.015(2) 0.016(2) 0.0135(19) 0.0046(16) -0.0014(16) 0.0015(16)
O1 0.032(2) 0.033(2) 0.031(2) 0.0149(19) 0.0021(18) 0.0066(19)
Hf1 0.01419(12) 0.01623(12) 0.00997(11) 0.00435(8) -0.00027(8) -0.00248(8)
Hf2 0.01498(12) 0.01232(11) 0.01068(11) 0.00543(8) -0.00246(8) -0.00197(7)
F1 0.144(6) 0.106(5) 0.051(3) 0.043(3) 0.041(4) 0.085(5)

loop_
_atom_type_symbol
_atom_type_description
_atom_type_scat_dispersion_real
_atom_type_scat_dispersion_imag
_atom_type_scat_source
C C 0.0033 0.0016 'International Tables Vol C Tables 4.2.6.8 and 6.1.1.4'
H H 0.0000 0.0000 'International Tables Vol C Tables 4.2.6.8 and 6.1.1.4'
N N 0.0061 0.0033 'International Tables Vol C Tables 4.2.6.8 and 6.1.1.4'
O O 0.0106 0.0060 'International Tables Vol C Tables 4.2.6.8 and 6.1.1.4'
Hf Hf -0.5830 6.1852 'International Tables Vol C Tables 4.2.6.8 and 6.1.1.4'
F F 0.0171 0.0103 'International Tables Vol C Tables 4.2.6.8 and 6.1.1.4'

loop_
_geom_angle_atom_site_label_1
_geom_angle_atom_site_label_2
_geom_angle_atom_site_label_3
_geom_angle
C2 C1 C5 108.9(5)
C2 C1 Hf1 75.3(3)
C5 C1 Hf1 75.4(3)
C2S C1S C6S 117.5(6)
C1 C2 C3 107.0(5)
C1 C2 C6 127.2(5)
C3 C2 C6 125.4(5)
C1 C2 Hf1 72.9(3)
C3 C2 Hf1 72.8(3)
C6 C2 Hf1 125.3(4)
C1S C2S C3S 121.7(7)
C2 C3 C4 109.1(5)
C2 C3 Hf1 75.3(3)
C4 C3 Hf1 74.6(3)
C4S C3S C2S 118.3(7)
C5 C4 C3 107.2(4)
C5 C4 C7 125.4(5)
C3 C4 C7 126.6(5)
C5 C4 Hf1 74.9(3)
C3 C4 Hf1 73.1(3)
C7 C4 Hf1 125.3(3)
C3S C4S C5S 120.9(6)
C4 C5 C1 107.8(4)
C4 C5 C8 123.9(5)
C1 C5 C8 128.1(5)
C4 C5 Hf1 73.4(3)
C1 C5 Hf1 72.5(3)
C8 C5 Hf1 123.9(3)
C6S C5S C4S 117.3(6)
C5S C6S C1S 124.3(7)
C5S C6S F1 116.4(7)
C1S C6S F1 119.3(7)
C13 C9 C10 107.2(5)
C13 C9 C14 125.6(5)
C10 C9 C14 126.8(5)
C13 C9 Hf1 73.0(3)
C10 C9 Hf1 74.2(3)
C14 C9 Hf1 124.3(4)
C11 C10 C9 107.5(5)
C11 C10 C15 127.1(5)
C9 C10 C15 125.3(5)
C11 C10 Hf1 72.7(3)
C9 C10 Hf1 73.9(3)
C15 C10 Hf1 121.7(4)
C10 C11 C12 109.9(5)
C10 C11 Hf1 75.9(3)
C12 C11 Hf1 73.4(3)
C11 C12 C13 105.8(5)
C11 C12 C16 127.7(5)
C13 C12 C16 126.0(5)
C11 C12 Hf1 74.4(3)
C13 C12 Hf1 74.5(3)
C16 C12 Hf1 122.8(4)
C9 C13 C12 109.6(5)
C9 C13 Hf1 75.5(3)
C12 C13 Hf1 73.2(3)
C18 C17 C21 107.8(5)
C18 C17 C22 127.2(5)
C21 C17 C22 124.8(5)
C18 C17 Hf2 71.7(3)
C21 C17 Hf2 74.3(3)
C22 C17 Hf2 124.2(4)
C17 C18 C19 110.0(5)
C17 C18 Hf2 76.9(3)
C19 C18 Hf2 73.2(3)
C18 C19 C20 105.1(5)
C18 C19 C23 127.5(5)
C20 C19 C23 127.2(5)
C18 C19 Hf2 74.2(3)
C20 C19 Hf2 75.4(3)
C23 C19 Hf2 119.6(4)
C21 C20 C19 110.3(5)
C21 C20 Hf2 76.1(3)
C19 C20 Hf2 72.1(3)
C20 C21 C17 106.8(5)
C20 C21 C24 127.0(5)
C17 C21 C24 125.6(5)
C20 C21 Hf2 72.7(3)
C17 C21 Hf2 73.8(3)
C24 C21 Hf2 125.5(4)
C29 C25 C26 106.8(5)
C29 C25 C30 126.7(5)
C26 C25 C30 126.3(5)
C29 C25 Hf2 75.0(3)
C26 C25 Hf2 73.1(3)
C30 C25 Hf2 120.3(4)
C25 C26 C27 109.4(5)
C25 C26 Hf2 74.5(3)
C27 C26 Hf2 75.4(3)
C28 C27 C26 106.8(4)
C28 C27 C31 125.6(5)
C26 C27 C31 127.5(5)
C28 C27 Hf2 74.2(3)
C26 C27 Hf2 72.2(3)
C31 C27 Hf2 122.5(3)
C27 C28 C29 107.8(4)
C27 C28 C32 124.5(5)
C29 C28 C32 127.0(5)
C27 C28 Hf2 74.0(3)
C29 C28 Hf2 73.7(3)
C32 C28 Hf2 124.9(3)
C25 C29 C28 109.2(5)
C25 C29 Hf2 73.3(3)
C28 C29 Hf2 74.0(3)
N1 C33 O1 116.5(6)
N1 C33 Hf1 59.1(3)
O1 C33 Hf1 57.5(3)
C33 N1 Hf2 168.1(5)
C33 N1 Hf1 92.9(4)
Hf2 N1 Hf1 98.88(19)
Hf2 N2 Hf1 106.93(19)
C33 O1 Hf1 93.9(4)
N2 Hf1 O1 130.04(16)
N2 Hf1 N1 73.40(17)
O1 Hf1 N1 56.64(16)
N2 Hf1 C12 86.35(17)
O1 Hf1 C12 122.60(17)
N1 Hf1 C12 127.02(16)
N2 Hf1 C3 129.67(16)
O1 Hf1 C3 88.59(16)
N1 Hf1 C3 131.91(16)
C12 Hf1 C3 98.79(16)
N2 Hf1 C1 93.75(17)
O1 Hf1 C1 86.28(16)
N1 Hf1 C1 89.66(17)
C12 Hf1 C1 141.13(16)
C3 Hf1 C1 52.65(17)
N2 Hf1 C11 117.29(17)
O1 Hf1 C11 102.94(17)
N1 Hf1 C11 141.12(17)
C12 Hf1 C11 32.15(16)
C3 Hf1 C11 72.51(17)
C1 Hf1 C11 124.28(17)
N2 Hf1 C13 83.42(17)
O1 Hf1 C13 100.57(17)
N1 Hf1 C13 95.79(16)
C12 Hf1 C13 32.37(16)
C3 Hf1 C13 124.92(16)
C1 Hf1 C13 172.86(17)
C11 Hf1 C13 52.45(16)
N2 Hf1 C4 98.81(16)
O1 Hf1 C4 119.55(16)
N1 Hf1 C4 141.88(17)
C12 Hf1 C4 88.48(16)
C3 Hf1 C4 32.27(15)
C1 Hf1 C4 53.04(17)
C11 Hf1 C4 76.10(17)
C13 Hf1 C4 120.81(16)
N2 Hf1 C2 125.42(17)
O1 Hf1 C2 68.61(16)
N1 Hf1 C2 100.30(16)
C12 Hf1 C2 130.31(16)
C3 Hf1 C2 31.88(16)
C1 Hf1 C2 31.75(16)
C11 Hf1 C2 101.26(17)
C13 Hf1 C2 149.98(17)
C4 Hf1 C2 53.22(16)
N2 Hf1 C5 78.73(16)
O1 Hf1 C5 117.67(16)
N1 Hf1 C5 111.80(17)
C12 Hf1 C5 111.26(16)
C3 Hf1 C5 52.61(16)
C1 Hf1 C5 32.11(16)
C11 Hf1 C5 107.02(17)
C13 Hf1 C5 140.78(16)
C4 Hf1 C5 31.68(16)
C2 Hf1 C5 52.80(16)
N2 Hf1 C9 110.69(17)
O1 Hf1 C9 71.06(17)
N1 Hf1 C9 88.61(17)
C12 Hf1 C9 53.37(17)
C3 Hf1 C9 112.17(17)
C1 Hf1 C9 153.84(17)
C11 Hf1 C9 52.51(17)
C13 Hf1 C9 31.52(17)
C4 Hf1 C9 127.94(17)
C2 Hf1 C9 123.49(17)
C5 Hf1 C9 159.47(17)
N2 Hf2 N1 80.76(19)
N2 Hf2 C26 93.30(17)
N1 Hf2 C26 87.42(17)
N2 Hf2 C19 94.15(18)
N1 Hf2 C19 128.65(18)
C26 Hf2 C19 143.90(17)
N2 Hf2 C25 125.52(17)
N1 Hf2 C25 89.79(18)
C26 Hf2 C25 32.41(16)
C19 Hf2 C25 130.51(17)
N2 Hf2 C18 88.37(17)
N1 Hf2 C18 96.08(18)
C26 Hf2 C18 176.33(16)
C19 Hf2 C18 32.57(17)
C25 Hf2 C18 146.11(17)
N2 Hf2 C29 135.21(16)
N1 Hf2 C29 119.60(18)
C26 Hf2 C29 52.56(16)
C19 Hf2 C29 99.80(17)
C25 Hf2 C29 31.65(16)
C18 Hf2 C29 124.28(17)
N2 Hf2 C27 82.47(16)
N1 Hf2 C27 115.46(17)
C26 Hf2 C27 32.40(15)
C19 Hf2 C27 114.36(16)
C25 Hf2 C27 53.85(16)
C18 Hf2 C27 144.99(17)
C29 Hf2 C27 52.98(16)
N2 Hf2 C28 105.92(17)
N1 Hf2 C28 139.64(18)
C26 Hf2 C28 52.93(16)
C19 Hf2 C28 91.11(17)
C25 Hf2 C28 53.40(17)
C18 Hf2 C28 123.45(17)
C29 Hf2 C28 32.24(16)
C27 Hf2 C28 31.81(16)
N2 Hf2 C20 125.91(18)
N1 Hf2 C20 131.88(19)
C26 Hf2 C20 124.11(17)
C19 Hf2 C20 32.48(18)
C25 Hf2 C20 99.91(17)
C18 Hf2 C20 52.49(17)
C29 Hf2 C20 72.13(17)
C27 Hf2 C20 107.94(16)
C28 Hf2 C20 76.79(17)
N2 Hf2 C17 113.27(17)
N1 Hf2 C17 81.82(18)
C26 Hf2 C17 149.05(17)
C19 Hf2 C17 53.31(18)
C25 Hf2 C17 118.22(17)
C18 Hf2 C17 31.33(18)
C29 Hf2 C17 109.14(16)
C27 Hf2 C17 159.09(16)
C28 Hf2 C17 127.30(17)
C20 Hf2 C17 52.01(17)
N2 Hf2 C21 140.91(17)
N1 Hf2 C21 101.83(19)
C26 Hf2 C21 125.66(17)
C19 Hf2 C21 53.51(18)
C25 Hf2 C21 93.56(17)
C18 Hf2 C21 52.55(17)
C29 Hf2 C21 77.68(16)
C27 Hf2 C21 127.92(16)
C28 Hf2 C21 96.95(17)
C20 Hf2 C21 31.19(17)
C17 Hf2 C21 31.90(16)

loop_
_geom_bond_atom_site_label_1
_geom_bond_atom_site_label_2
_geom_bond_distance
C1 C2 1.409(7)
C1 C5 1.426(7)
C1 Hf1 2.559(5)
C1S C2S 1.344(8)
C1S C6S 1.364(7)
C2 C3 1.414(7)
C2 C6 1.490(7)
C2 Hf1 2.590(5)
C2S C3S 1.391(8)
C3 C4 1.426(7)
C3 Hf1 2.557(5)
C3S C4S 1.376(8)
C4 C5 1.412(7)
C4 C7 1.500(7)
C4 Hf1 2.576(5)
C4S C5S 1.379(8)
C5 C8 1.493(7)
C5 Hf1 2.596(5)
C5S C6S 1.347(8)
C6S F1 1.367(9)
C9 C13 1.406(8)
C9 C10 1.433(7)
C9 C14 1.484(8)
C9 Hf1 2.603(5)
C10 C11 1.403(8)
C10 C15 1.506(7)
C10 Hf1 2.607(5)
C11 C12 1.418(7)
C11 Hf1 2.566(5)
C12 C13 1.428(7)
C12 C16 1.493(7)
C12 Hf1 2.554(5)
C13 Hf1 2.571(5)
C17 C18 1.396(8)
C17 C21 1.439(7)
C17 C22 1.502(8)
C17 Hf2 2.616(5)
C18 C19 1.427(7)
C18 Hf2 2.550(5)
C19 C20 1.432(8)
C19 C23 1.496(8)
C19 Hf2 2.537(5)
C20 C21 1.399(8)
C20 Hf2 2.580(5)
C21 C24 1.490(8)
C21 Hf2 2.622(5)
C25 C29 1.396(7)
C25 C26 1.418(7)
C25 C30 1.499(8)
C25 Hf2 2.549(5)
C26 C27 1.424(7)
C26 Hf2 2.531(5)
C27 C28 1.410(7)
C27 C31 1.485(7)
C27 Hf2 2.573(5)
C28 C29 1.428(7)
C28 C32 1.495(7)
C28 Hf2 2.574(5)
C29 Hf2 2.570(5)
C33 N1 1.274(8)
C33 O1 1.300(8)
C33 Hf1 2.709(6)
N1 Hf2 2.053(5)
N1 Hf1 2.326(5)
N2 Hf2 2.043(4)
N2 Hf1 2.104(4)
O1 Hf1 2.289(4)

loop_
_geom_torsion_atom_site_label_1
_geom_torsion_atom_site_label_2
_geom_torsion_atom_site_label_3
_geom_torsion_atom_site_label_4
_geom_torsion
C5 C1 C2 C3 -3.3(6)
Hf1 C1 C2 C3 65.3(4)
C5 C1 C2 C6 169.7(5)
Hf1 C1 C2 C6 -121.7(5)
C5 C1 C2 Hf1 -68.6(3)
C6S C1S C2S C3S 2.1(10)
C1 C2 C3 C4 2.2(6)
C6 C2 C3 C4 -171.0(5)
Hf1 C2 C3 C4 67.6(3)
C1 C2 C3 Hf1 -65.4(3)
C6 C2 C3 Hf1 121.5(5)
C1S C2S C3S C4S -1.6(10)
C2 C3 C4 C5 -0.3(6)
Hf1 C3 C4 C5 67.8(3)
C2 C3 C4 C7 170.1(5)
Hf1 C3 C4 C7 -121.8(5)
C2 C3 C4 Hf1 -68.1(4)
C2S C3S C4S C5S 0.3(10)
C3 C4 C5 C1 -1.7(5)
C7 C4 C5 C1 -172.2(5)
Hf1 C4 C5 C1 64.9(3)
C3 C4 C5 C8 173.3(5)
C7 C4 C5 C8 2.8(8)
Hf1 C4 C5 C8 -120.1(5)
C3 C4 C5 Hf1 -66.6(3)
C7 C4 C5 Hf1 122.9(5)
C2 C1 C5 C4 3.1(6)
Hf1 C1 C5 C4 -65.4(3)
C2 C1 C5 C8 -171.7(5)
Hf1 C1 C5 C8 119.8(5)
C2 C1 C5 Hf1 68.6(4)
C3S C4S C5S C6S 0.4(10)
C4S C5S C6S C1S 0.1(10)
C4S C5S C6S F1 -179.8(6)
C2S C1S C6S C5S -1.3(10)
C2S C1S C6S F1 178.5(6)
C13 C9 C10 C11 0.6(6)
C14 C9 C10 C11 173.3(5)
Hf1 C9 C10 C11 -65.4(4)
C13 C9 C10 C15 -176.2(5)
C14 C9 C10 C15 -3.5(9)
Hf1 C9 C10 C15 117.8(5)
C13 C9 C10 Hf1 66.0(4)
C14 C9 C10 Hf1 -121.3(6)
C9 C10 C11 C12 0.0(6)
C15 C10 C11 C12 176.8(5)
Hf1 C10 C11 C12 -66.2(4)
C9 C10 C11 Hf1 66.2(4)
C15 C10 C11 Hf1 -117.0(6)
C10 C11 C12 C13 -0.7(6)
Hf1 C11 C12 C13 -68.4(3)
C10 C11 C12 C16 -172.6(5)
Hf1 C11 C12 C16 119.6(5)
C10 C11 C12 Hf1 67.8(4)
C10 C9 C13 C12 -1.0(6)
C14 C9 C13 C12 -173.9(5)
Hf1 C9 C13 C12 65.8(4)
C10 C9 C13 Hf1 -66.8(4)
C14 C9 C13 Hf1 120.3(5)
C11 C12 C13 C9 1.0(6)
C16 C12 C13 C9 173.2(5)
Hf1 C12 C13 C9 -67.3(4)
C11 C12 C13 Hf1 68.4(3)
C16 C12 C13 Hf1 -119.5(5)
C21 C17 C18 C19 0.3(6)
C22 C17 C18 C19 -174.1(5)
Hf2 C17 C18 C19 66.4(4)
C21 C17 C18 Hf2 -66.1(4)
C22 C17 C18 Hf2 119.5(5)
C17 C18 C19 C20 0.9(6)
Hf2 C18 C19 C20 69.7(3)
C17 C18 C19 C23 175.7(5)
Hf2 C18 C19 C23 -115.5(6)
C17 C18 C19 Hf2 -68.8(4)
C18 C19 C20 C21 -1.7(6)
C23 C19 C20 C21 -176.6(5)
Hf2 C19 C20 C21 67.1(4)
C18 C19 C20 Hf2 -68.8(3)
C23 C19 C20 Hf2 116.4(5)
C19 C20 C21 C17 1.9(6)
Hf2 C20 C21 C17 66.5(4)
C19 C20 C21 C24 173.6(5)
Hf2 C20 C21 C24 -121.8(6)
C19 C20 C21 Hf2 -64.6(4)
C18 C17 C21 C20 -1.4(6)
C22 C17 C21 C20 173.2(5)
Hf2 C17 C21 C20 -65.8(4)
C18 C17 C21 C24 -173.2(5)
C22 C17 C21 C24 1.4(9)
Hf2 C17 C21 C24 122.4(5)
C18 C17 C21 Hf2 64.4(4)
C22 C17 C21 Hf2 -121.0(5)
C29 C25 C26 C27 0.0(6)
C30 C25 C26 C27 176.5(5)
Hf2 C25 C26 C27 -68.0(3)
C29 C25 C26 Hf2 68.0(3)
C30 C25 C26 Hf2 -115.5(5)
C25 C26 C27 C28 0.7(6)
Hf2 C26 C27 C28 -66.7(3)
C25 C26 C27 C31 -174.9(5)
Hf2 C26 C27 C31 117.8(5)
C25 C26 C27 Hf2 67.4(3)
C26 C27 C28 C29 -1.2(5)
C31 C27 C28 C29 174.5(5)
Hf2 C27 C28 C29 -66.5(3)
C26 C27 C28 C32 -172.9(5)
C31 C27 C28 C32 2.8(8)
Hf2 C27 C28 C32 121.7(5)
C26 C27 C28 Hf2 65.3(3)
C31 C27 C28 Hf2 -119.0(5)
C26 C25 C29 C28 -0.8(6)
C30 C25 C29 C28 -177.2(5)
Hf2 C25 C29 C28 65.9(4)
C26 C25 C29 Hf2 -66.7(3)
C30 C25 C29 Hf2 116.9(5)
C27 C28 C29 C25 1.3(6)
C32 C28 C29 C25 172.7(5)
Hf2 C28 C29 C25 -65.5(4)
C27 C28 C29 Hf2 66.7(3)
C32 C28 C29 Hf2 -121.8(5)
O1 C33 N1 Hf2 -173.5(18)
Hf1 C33 N1 Hf2 -173(2)
O1 C33 N1 Hf1 0.0(6)
N1 C33 O1 Hf1 0.0(6)
Hf2 N2 Hf1 O1 1.0(3)
Hf2 N2 Hf1 N1 1.18(16)
Hf2 N2 Hf1 C12 131.6(2)
Hf2 N2 Hf1 C3 -129.98(19)
Hf2 N2 Hf1 C1 -87.3(2)
Hf2 N2 Hf1 C11 140.67(18)
Hf2 N2 Hf1 C13 99.2(2)
Hf2 N2 Hf1 C4 -140.49(19)
Hf2 N2 Hf1 C2 -89.8(2)
Hf2 N2 Hf1 C5 -115.9(2)
Hf2 N2 Hf1 C9 83.2(2)
C33 O1 Hf1 N2 0.3(4)
C33 O1 Hf1 N1 0.0(3)
C33 O1 Hf1 C12 -115.8(4)
C33 O1 Hf1 C3 144.7(4)
C33 O1 Hf1 C1 92.0(4)
C33 O1 Hf1 C11 -143.6(4)
C33 O1 Hf1 C13 -90.0(4)
C33 O1 Hf1 C4 135.2(3)
C33 O1 Hf1 C2 119.2(4)
C33 O1 Hf1 C5 99.0(4)
C33 O1 Hf1 C9 -101.3(4)
C33 N1 Hf1 N2 -179.8(4)
Hf2 N1 Hf1 N2 -1.14(15)
C33 N1 Hf1 O1 0.0(3)
Hf2 N1 Hf1 O1 178.7(3)
C33 N1 Hf1 C12 108.1(4)
Hf2 N1 Hf1 C12 -73.2(2)
C33 N1 Hf1 C3 -50.9(4)
Hf2 N1 Hf1 C3 127.7(2)
C33 N1 Hf1 C1 -85.8(4)
Hf2 N1 Hf1 C1 92.88(19)
C33 N1 Hf1 C11 67.1(4)
Hf2 N1 Hf1 C11 -114.3(2)
C33 N1 Hf1 C13 98.9(4)
Hf2 N1 Hf1 C13 -82.5(2)
C33 N1 Hf1 C4 -96.7(4)
Hf2 N1 Hf1 C4 81.9(3)
C33 N1 Hf1 C2 -55.7(4)
Hf2 N1 Hf1 C2 122.95(18)
C33 N1 Hf1 C5 -109.6(4)
Hf2 N1 Hf1 C5 69.0(2)
C33 N1 Hf1 C9 68.1(4)
Hf2 N1 Hf1 C9 -113.2(2)
C11 C12 Hf1 N2 164.8(3)
C13 C12 Hf1 N2 -83.5(3)
C16 C12 Hf1 N2 39.6(4)
C11 C12 Hf1 O1 -58.8(4)
C13 C12 Hf1 O1 53.0(4)
C16 C12 Hf1 O1 176.0(4)
C11 C12 Hf1 N1 -129.2(3)
C13 C12 Hf1 N1 -17.5(4)
C16 C12 Hf1 N1 105.6(4)
C11 C12 Hf1 C3 35.2(3)
C13 C12 Hf1 C3 146.9(3)
C16 C12 Hf1 C3 -90.0(4)
C11 C12 Hf1 C1 73.3(4)
C13 C12 Hf1 C1 -174.9(3)
C16 C12 Hf1 C1 -51.8(5)
C13 C12 Hf1 C11 111.8(4)
C16 C12 Hf1 C11 -125.1(6)
C11 C12 Hf1 C13 -111.8(4)
C16 C12 Hf1 C13 123.1(6)
C11 C12 Hf1 C4 65.8(3)
C13 C12 Hf1 C4 177.6(3)
C16 C12 Hf1 C4 -59.3(4)
C11 C12 Hf1 C2 29.7(4)
C13 C12 Hf1 C2 141.5(3)
C16 C12 Hf1 C2 -95.4(4)
C11 C12 Hf1 C5 88.4(3)
C13 C12 Hf1 C5 -159.9(3)
C16 C12 Hf1 C5 -36.8(5)
C11 C12 Hf1 C9 -76.0(3)
C13 C12 Hf1 C9 35.8(3)
C16 C12 Hf1 C9 158.9(5)
C2 C3 Hf1 N2 95.3(3)
C4 C3 Hf1 N2 -19.7(4)
C2 C3 Hf1 O1 -49.4(3)
C4 C3 Hf1 O1 -164.4(3)
C2 C3 Hf1 N1 -8.9(4)
C4 C3 Hf1 N1 -124.0(3)
C2 C3 Hf1 C12 -172.1(3)
C4 C3 Hf1 C12 72.8(3)
C2 C3 Hf1 C1 37.0(3)
C4 C3 Hf1 C1 -78.0(3)
C2 C3 Hf1 C11 -153.4(3)
C4 C3 Hf1 C11 91.6(3)
C2 C3 Hf1 C13 -151.3(3)
C4 C3 Hf1 C13 93.7(3)
C2 C3 Hf1 C4 115.0(4)
C4 C3 Hf1 C2 -115.0(4)
C2 C3 Hf1 C5 77.8(3)
C4 C3 Hf1 C5 -37.3(3)
C2 C3 Hf1 C9 -118.2(3)
C4 C3 Hf1 C9 126.7(3)
C2 C1 Hf1 N2 -176.2(3)
C5 C1 Hf1 N2 -61.8(3)
C2 C1 Hf1 O1 53.9(3)
C5 C1 Hf1 O1 168.3(3)
C2 C1 Hf1 N1 110.5(3)
C5 C1 Hf1 N1 -135.1(3)
C2 C1 Hf1 C12 -87.4(4)
C5 C1 Hf1 C12 27.1(4)
C2 C1 Hf1 C3 -37.2(3)
C5 C1 Hf1 C3 77.2(3)
C2 C1 Hf1 C11 -49.3(4)
C5 C1 Hf1 C11 65.2(4)
C2 C1 Hf1 C4 -78.0(3)
C5 C1 Hf1 C4 36.4(3)
C5 C1 Hf1 C2 114.4(4)
C2 C1 Hf1 C5 -114.4(4)
C2 C1 Hf1 C9 24.3(5)
C5 C1 Hf1 C9 138.8(4)
C10 C11 Hf1 N2 -133.3(3)
C12 C11 Hf1 N2 -17.2(4)
C10 C11 Hf1 O1 16.2(3)
C12 C11 Hf1 O1 132.3(3)
C10 C11 Hf1 N1 -36.0(4)
C12 C11 Hf1 N1 80.2(4)
C10 C11 Hf1 C12 -116.1(5)
C10 C11 Hf1 C3 100.5(3)
C12 C11 Hf1 C3 -143.4(3)
C10 C11 Hf1 C1 110.5(3)
C12 C11 Hf1 C1 -133.3(3)
C10 C11 Hf1 C13 -77.3(3)
C12 C11 Hf1 C13 38.8(3)
C10 C11 Hf1 C4 133.8(3)
C12 C11 Hf1 C4 -110.0(3)
C10 C11 Hf1 C2 86.5(3)
C12 C11 Hf1 C2 -157.3(3)
C10 C11 Hf1 C5 140.8(3)
C12 C11 Hf1 C5 -103.0(3)
C10 C11 Hf1 C9 -37.3(3)
C12 C11 Hf1 C9 78.9(3)
C9 C13 Hf1 N2 -150.3(3)
C12 C13 Hf1 N2 93.6(3)
C9 C13 Hf1 O1 -20.7(3)
C12 C13 Hf1 O1 -136.8(3)
C9 C13 Hf1 N1 -77.8(3)
C12 C13 Hf1 N1 166.1(3)
C9 C13 Hf1 C12 116.2(4)
C9 C13 Hf1 C3 75.0(3)
C12 C13 Hf1 C3 -41.1(4)
C9 C13 Hf1 C11 77.6(3)
C12 C13 Hf1 C11 -38.6(3)
C9 C13 Hf1 C4 113.4(3)
C12 C13 Hf1 C4 -2.8(4)
C9 C13 Hf1 C2 44.5(5)
C12 C13 Hf1 C2 -71.6(5)
C9 C13 Hf1 C5 146.6(3)
C12 C13 Hf1 C5 30.5(4)
C12 C13 Hf1 C9 -116.2(4)
C5 C4 Hf1 N2 51.1(3)
C3 C4 Hf1 N2 164.8(3)
C7 C4 Hf1 N2 -71.9(5)
C5 C4 Hf1 O1 -95.6(3)
C3 C4 Hf1 O1 18.0(4)
C7 C4 Hf1 O1 141.4(4)
C5 C4 Hf1 N1 -23.2(4)
C3 C4 Hf1 N1 90.5(4)
C7 C4 Hf1 N1 -146.2(4)
C5 C4 Hf1 C12 137.2(3)
C3 C4 Hf1 C12 -109.2(3)
C7 C4 Hf1 C12 14.2(5)
C5 C4 Hf1 C3 -113.6(4)
C7 C4 Hf1 C3 123.3(6)
C5 C4 Hf1 C1 -36.9(3)
C3 C4 Hf1 C1 76.7(3)
C7 C4 Hf1 C1 -160.0(5)
C5 C4 Hf1 C11 167.2(3)
C3 C4 Hf1 C11 -79.2(3)
C7 C4 Hf1 C11 44.2(5)
C5 C4 Hf1 C13 138.7(3)
C3 C4 Hf1 C13 -107.7(3)
C7 C4 Hf1 C13 15.6(5)
C5 C4 Hf1 C2 -76.9(3)
C3 C4 Hf1 C2 36.7(3)
C7 C4 Hf1 C2 160.0(5)
C3 C4 Hf1 C5 113.6(4)
C7 C4 Hf1 C5 -123.0(6)
C5 C4 Hf1 C9 176.2(3)
C3 C4 Hf1 C9 -70.2(4)
C7 C4 Hf1 C9 53.1(5)
C1 C2 Hf1 N2 4.7(4)
C3 C2 Hf1 N2 -109.9(3)
C6 C2 Hf1 N2 128.5(4)
C1 C2 Hf1 O1 -120.0(3)
C3 C2 Hf1 O1 125.4(3)
C6 C2 Hf1 O1 3.8(4)
C1 C2 Hf1 N1 -72.2(3)
C3 C2 Hf1 N1 173.3(3)
C6 C2 Hf1 N1 51.6(5)
C1 C2 Hf1 C12 124.7(3)
C3 C2 Hf1 C12 10.2(4)
C6 C2 Hf1 C12 -111.4(5)
C1 C2 Hf1 C3 114.5(4)
C6 C2 Hf1 C3 -121.6(6)
C3 C2 Hf1 C1 -114.5(4)
C6 C2 Hf1 C1 123.9(6)
C1 C2 Hf1 C11 140.3(3)
C3 C2 Hf1 C11 25.8(3)
C6 C2 Hf1 C11 -95.8(5)
C1 C2 Hf1 C13 166.5(3)
C3 C2 Hf1 C13 52.0(5)
C6 C2 Hf1 C13 -69.7(6)
C1 C2 Hf1 C4 77.4(3)
C3 C2 Hf1 C4 -37.2(3)
C6 C2 Hf1 C4 -158.8(5)
C1 C2 Hf1 C5 37.4(3)
C3 C2 Hf1 C5 -77.1(3)
C6 C2 Hf1 C5 161.3(5)
C1 C2 Hf1 C9 -167.4(3)
C3 C2 Hf1 C9 78.1(3)
C6 C2 Hf1 C9 -43.6(5)
C4 C5 Hf1 N2 -128.3(3)
C1 C5 Hf1 N2 116.3(3)
C8 C5 Hf1 N2 -8.3(4)
C4 C5 Hf1 O1 102.2(3)
C1 C5 Hf1 O1 -13.2(4)
C8 C5 Hf1 O1 -137.8(4)
C4 C5 Hf1 N1 164.8(3)
C1 C5 Hf1 N1 49.5(3)
C8 C5 Hf1 N1 -75.1(4)
C4 C5 Hf1 C12 -46.8(3)
C1 C5 Hf1 C12 -162.2(3)
C8 C5 Hf1 C12 73.2(4)
C4 C5 Hf1 C3 38.0(3)
C1 C5 Hf1 C3 -77.4(3)
C8 C5 Hf1 C3 158.0(5)
C4 C5 Hf1 C1 115.4(4)
C8 C5 Hf1 C1 -124.6(6)
C4 C5 Hf1 C11 -13.0(3)
C1 C5 Hf1 C11 -128.3(3)
C8 C5 Hf1 C11 107.0(4)
C4 C5 Hf1 C13 -63.7(4)
C1 C5 Hf1 C13 -179.1(3)
C8 C5 Hf1 C13 56.3(5)
C1 C5 Hf1 C4 -115.4(4)
C8 C5 Hf1 C4 120.0(6)
C4 C5 Hf1 C2 78.4(3)
C1 C5 Hf1 C2 -37.0(3)
C8 C5 Hf1 C2 -161.6(5)
C4 C5 Hf1 C9 -8.7(6)
C1 C5 Hf1 C9 -124.0(5)
C8 C5 Hf1 C9 111.4(6)
C13 C9 Hf1 N2 31.8(3)
C10 C9 Hf1 N2 145.8(3)
C14 C9 Hf1 N2 -90.0(5)
C13 C9 Hf1 O1 158.5(3)
C10 C9 Hf1 O1 -87.5(3)
C14 C9 Hf1 O1 36.6(4)
C13 C9 Hf1 N1 103.4(3)
C10 C9 Hf1 N1 -142.5(3)
C14 C9 Hf1 N1 -18.4(5)
C13 C9 Hf1 C12 -36.8(3)
C10 C9 Hf1 C12 77.3(3)
C14 C9 Hf1 C12 -158.6(5)
C13 C9 Hf1 C3 -121.2(3)
C10 C9 Hf1 C3 -7.1(4)
C14 C9 Hf1 C3 117.0(4)
C13 C9 Hf1 C1 -170.2(4)
C10 C9 Hf1 C1 -56.1(5)
C14 C9 Hf1 C1 68.0(6)
C13 C9 Hf1 C11 -77.4(3)
C10 C9 Hf1 C11 36.7(3)
C14 C9 Hf1 C11 160.8(5)
C10 C9 Hf1 C13 114.1(5)
C14 C9 Hf1 C13 -121.8(6)
C13 C9 Hf1 C4 -88.4(3)
C10 C9 Hf1 C4 25.7(4)
C14 C9 Hf1 C4 149.8(4)
C13 C9 Hf1 C2 -155.1(3)
C10 C9 Hf1 C2 -41.0(4)
C14 C9 Hf1 C2 83.1(5)
C13 C9 Hf1 C5 -82.6(5)
C10 C9 Hf1 C5 31.5(6)
C14 C9 Hf1 C5 155.6(4)
Hf1 N2 Hf2 N1 -1.30(17)
Hf1 N2 Hf2 C26 -88.14(19)
Hf1 N2 Hf2 C19 127.20(19)
Hf1 N2 Hf2 C25 -84.4(2)
Hf1 N2 Hf2 C18 95.1(2)
Hf1 N2 Hf2 C29 -124.4(2)
Hf1 N2 Hf2 C27 -118.7(2)
Hf1 N2 Hf2 C28 -140.45(18)
Hf1 N2 Hf2 C20 134.53(19)
Hf1 N2 Hf2 C17 75.6(2)
Hf1 N2 Hf2 C21 96.1(3)
C33 N1 Hf2 N2 175(2)
Hf1 N1 Hf2 N2 1.14(15)
C33 N1 Hf2 C26 -92(2)
Hf1 N1 Hf2 C26 94.91(18)
C33 N1 Hf2 C19 87(2)
Hf1 N1 Hf2 C19 -86.8(2)
C33 N1 Hf2 C25 -59(2)
Hf1 N1 Hf2 C25 127.24(18)
C33 N1 Hf2 C18 87(2)
Hf1 N1 Hf2 C18 -86.20(19)
C33 N1 Hf2 C29 -48(2)
Hf1 N1 Hf2 C29 138.41(17)
C33 N1 Hf2 C27 -108(2)
Hf1 N1 Hf2 C27 78.2(2)
C33 N1 Hf2 C28 -82(2)
Hf1 N1 Hf2 C28 104.9(3)
C33 N1 Hf2 C20 44(2)
Hf1 N1 Hf2 C20 -129.6(2)
C33 N1 Hf2 C17 59(2)
Hf1 N1 Hf2 C17 -114.18(19)
C33 N1 Hf2 C21 34(2)
Hf1 N1 Hf2 C21 -139.16(17)
C25 C26 Hf2 N2 174.3(3)
C27 C26 Hf2 N2 -70.4(3)
C25 C26 Hf2 N1 93.7(3)
C27 C26 Hf2 N1 -151.0(3)
C25 C26 Hf2 C19 -84.1(4)
C27 C26 Hf2 C19 31.3(4)
C27 C26 Hf2 C25 115.4(4)
C25 C26 Hf2 C29 -37.4(3)
C27 C26 Hf2 C29 78.0(3)
C25 C26 Hf2 C27 -115.4(4)
C25 C26 Hf2 C28 -78.2(3)
C27 C26 Hf2 C28 37.1(3)
C25 C26 Hf2 C20 -47.3(4)
C27 C26 Hf2 C20 68.1(3)
C25 C26 Hf2 C17 24.3(5)
C27 C26 Hf2 C17 139.7(3)
C25 C26 Hf2 C21 -9.0(4)
C27 C26 Hf2 C21 106.3(3)
C18 C19 Hf2 N2 -80.4(3)
C20 C19 Hf2 N2 168.9(3)
C23 C19 Hf2 N2 44.1(4)
C18 C19 Hf2 N1 1.1(4)
C20 C19 Hf2 N1 -109.6(3)
C23 C19 Hf2 N1 125.6(4)
C18 C19 Hf2 C26 178.2(3)
C20 C19 Hf2 C26 67.5(4)
C23 C19 Hf2 C26 -57.3(6)
C18 C19 Hf2 C25 133.7(3)
C20 C19 Hf2 C25 23.0(4)
C23 C19 Hf2 C25 -101.8(4)
C20 C19 Hf2 C18 -110.7(5)
C23 C19 Hf2 C18 124.5(6)
C18 C19 Hf2 C29 142.3(3)
C20 C19 Hf2 C29 31.6(3)
C23 C19 Hf2 C29 -93.2(4)
C18 C19 Hf2 C27 -164.0(3)
C20 C19 Hf2 C27 85.3(3)
C23 C19 Hf2 C27 -39.5(5)
C18 C19 Hf2 C28 173.5(3)
C20 C19 Hf2 C28 62.9(3)
C23 C19 Hf2 C28 -61.9(4)
C18 C19 Hf2 C20 110.7(5)
C23 C19 Hf2 C20 -124.8(6)
C18 C19 Hf2 C17 35.7(3)
C20 C19 Hf2 C17 -75.0(3)
C23 C19 Hf2 C17 160.2(5)
C18 C19 Hf2 C21 75.7(3)
C20 C19 Hf2 C21 -35.0(3)
C23 C19 Hf2 C21 -159.8(5)
C29 C25 Hf2 N2 -120.2(3)
C26 C25 Hf2 N2 -7.0(4)
C30 C25 Hf2 N2 115.6(4)
C29 C25 Hf2 N1 161.3(3)
C26 C25 Hf2 N1 -85.5(3)
C30 C25 Hf2 N1 37.2(4)
C29 C25 Hf2 C26 -113.2(4)
C30 C25 Hf2 C26 122.7(6)
C29 C25 Hf2 C19 16.4(4)
C26 C25 Hf2 C19 129.6(3)
C30 C25 Hf2 C19 -107.7(4)
C29 C25 Hf2 C18 60.7(4)
C26 C25 Hf2 C18 173.9(3)
C30 C25 Hf2 C18 -63.5(6)
C26 C25 Hf2 C29 113.2(4)
C30 C25 Hf2 C29 -124.1(6)
C29 C25 Hf2 C27 -76.4(3)
C26 C25 Hf2 C27 36.8(3)
C30 C25 Hf2 C27 159.5(5)
C29 C25 Hf2 C28 -36.6(3)
C26 C25 Hf2 C28 76.6(3)
C30 C25 Hf2 C28 -160.7(5)
C29 C25 Hf2 C20 28.7(3)
C26 C25 Hf2 C20 141.9(3)
C30 C25 Hf2 C20 -95.4(4)
C29 C25 Hf2 C17 80.7(3)
C26 C25 Hf2 C17 -166.1(3)
C30 C25 Hf2 C17 -43.4(5)
C29 C25 Hf2 C21 59.4(3)
C26 C25 Hf2 C21 172.7(3)
C30 C25 Hf2 C21 -64.7(4)
C17 C18 Hf2 N2 -143.8(3)
C19 C18 Hf2 N2 100.3(3)
C17 C18 Hf2 N1 -63.3(3)
C19 C18 Hf2 N1 -179.2(3)
C17 C18 Hf2 C19 115.9(5)
C17 C18 Hf2 C25 35.5(5)
C19 C18 Hf2 C25 -80.4(4)
C17 C18 Hf2 C29 69.1(4)
C19 C18 Hf2 C29 -46.8(4)
C17 C18 Hf2 C27 141.8(3)
C19 C18 Hf2 C27 25.9(5)
C17 C18 Hf2 C28 108.2(3)
C19 C18 Hf2 C28 -7.7(4)
C17 C18 Hf2 C20 76.6(3)
C19 C18 Hf2 C20 -39.3(3)
C19 C18 Hf2 C17 -115.9(5)
C17 C18 Hf2 C21 37.0(3)
C19 C18 Hf2 C21 -78.9(3)
C25 C29 Hf2 N2 86.4(4)
C28 C29 Hf2 N2 -29.8(4)
C25 C29 Hf2 N1 -21.7(4)
C28 C29 Hf2 N1 -137.9(3)
C25 C29 Hf2 C26 38.3(3)
C28 C29 Hf2 C26 -77.9(3)
C25 C29 Hf2 C19 -167.4(3)
C28 C29 Hf2 C19 76.3(3)
C28 C29 Hf2 C25 -116.3(4)
C25 C29 Hf2 C18 -144.0(3)
C28 C29 Hf2 C18 99.8(3)
C25 C29 Hf2 C27 79.4(3)
C28 C29 Hf2 C27 -36.9(3)
C25 C29 Hf2 C28 116.3(4)
C25 C29 Hf2 C20 -150.2(3)
C28 C29 Hf2 C20 93.5(3)
C25 C29 Hf2 C17 -113.0(3)
C28 C29 Hf2 C17 130.7(3)
C25 C29 Hf2 C21 -118.4(3)
C28 C29 Hf2 C21 125.3(3)
C28 C27 Hf2 N2 -137.6(3)
C26 C27 Hf2 N2 108.5(3)
C31 C27 Hf2 N2 -15.1(4)
C28 C27 Hf2 N1 146.5(3)
C26 C27 Hf2 N1 32.5(3)
C31 C27 Hf2 N1 -91.1(4)
C28 C27 Hf2 C26 114.0(4)
C31 C27 Hf2 C26 -123.6(6)
C28 C27 Hf2 C19 -46.4(3)
C26 C27 Hf2 C19 -160.4(3)
C31 C27 Hf2 C19 76.1(4)
C28 C27 Hf2 C25 77.1(3)
C26 C27 Hf2 C25 -36.9(3)
C31 C27 Hf2 C25 -160.4(5)
C28 C27 Hf2 C18 -61.4(4)
C26 C27 Hf2 C18 -175.3(3)
C31 C27 Hf2 C18 61.1(5)
C28 C27 Hf2 C29 37.4(3)
C26 C27 Hf2 C29 -76.5(3)
C31 C27 Hf2 C29 159.9(5)
C26 C27 Hf2 C28 -114.0(4)
C31 C27 Hf2 C28 122.5(5)
C28 C27 Hf2 C20 -12.2(3)
C26 C27 Hf2 C20 -126.1(3)
C31 C27 Hf2 C20 110.3(4)
C28 C27 Hf2 C17 2.8(6)
C26 C27 Hf2 C17 -111.1(5)
C31 C27 Hf2 C17 125.3(5)
C28 C27 Hf2 C21 15.2(4)
C26 C27 Hf2 C21 -98.7(3)
C31 C27 Hf2 C21 137.7(4)
C27 C28 Hf2 N2 44.1(3)
C29 C28 Hf2 N2 158.6(3)
C32 C28 Hf2 N2 -77.2(5)
C27 C28 Hf2 N1 -50.4(4)
C29 C28 Hf2 N1 64.2(4)
C32 C28 Hf2 N1 -171.7(4)
C27 C28 Hf2 C26 -37.9(3)
C29 C28 Hf2 C26 76.7(3)
C32 C28 Hf2 C26 -159.1(5)
C27 C28 Hf2 C19 138.7(3)
C29 C28 Hf2 C19 -106.7(3)
C32 C28 Hf2 C19 17.4(5)
C27 C28 Hf2 C25 -78.7(3)
C29 C28 Hf2 C25 35.9(3)
C32 C28 Hf2 C25 160.0(5)
C27 C28 Hf2 C18 142.9(3)
C29 C28 Hf2 C18 -102.6(3)
C32 C28 Hf2 C18 21.6(5)
C27 C28 Hf2 C29 -114.5(4)
C32 C28 Hf2 C29 124.2(6)
C29 C28 Hf2 C27 114.5(4)
C32 C28 Hf2 C27 -121.3(6)
C27 C28 Hf2 C20 168.1(3)
C29 C28 Hf2 C20 -77.4(3)
C32 C28 Hf2 C20 46.8(4)
C27 C28 Hf2 C17 -178.7(3)
C29 C28 Hf2 C17 -64.2(4)
C32 C28 Hf2 C17 60.0(5)
C27 C28 Hf2 C21 -167.9(3)
C29 C28 Hf2 C21 -53.4(3)
C32 C28 Hf2 C21 70.8(5)
C21 C20 Hf2 N2 -130.9(3)
C19 C20 Hf2 N2 -13.7(4)
C21 C20 Hf2 N1 -18.3(4)
C19 C20 Hf2 N1 98.8(4)
C21 C20 Hf2 C26 103.9(3)
C19 C20 Hf2 C26 -138.9(3)
C21 C20 Hf2 C19 -117.2(5)
C21 C20 Hf2 C25 80.4(3)
C19 C20 Hf2 C25 -162.4(3)
C21 C20 Hf2 C18 -77.7(3)
C19 C20 Hf2 C18 39.4(3)
C21 C20 Hf2 C29 95.7(3)
C19 C20 Hf2 C29 -147.1(3)
C21 C20 Hf2 C27 135.4(3)
C19 C20 Hf2 C27 -107.4(3)
C21 C20 Hf2 C28 128.9(3)
C19 C20 Hf2 C28 -113.9(3)
C21 C20 Hf2 C17 -37.8(3)
C19 C20 Hf2 C17 79.4(3)
C19 C20 Hf2 C21 117.2(5)
C18 C17 Hf2 N2 40.0(4)
C21 C17 Hf2 N2 155.2(3)
C22 C17 Hf2 N2 -83.0(5)
C18 C17 Hf2 N1 116.2(3)
C21 C17 Hf2 N1 -128.5(4)
C22 C17 Hf2 N1 -6.8(4)
C18 C17 Hf2 C26 -172.9(3)
C21 C17 Hf2 C26 -57.7(5)
C22 C17 Hf2 C26 64.0(6)
C18 C17 Hf2 C19 -37.2(3)
C21 C17 Hf2 C19 78.1(4)
C22 C17 Hf2 C19 -160.2(5)
C18 C17 Hf2 C25 -158.4(3)
C21 C17 Hf2 C25 -43.2(4)
C22 C17 Hf2 C25 78.5(5)
C21 C17 Hf2 C18 115.2(5)
C22 C17 Hf2 C18 -123.1(6)
C18 C17 Hf2 C29 -125.2(3)
C21 C17 Hf2 C29 -10.0(4)
C22 C17 Hf2 C29 111.7(4)
C18 C17 Hf2 C27 -96.5(5)
C21 C17 Hf2 C27 18.7(6)
C22 C17 Hf2 C27 140.4(5)
C18 C17 Hf2 C28 -94.7(3)
C21 C17 Hf2 C28 20.6(4)
C22 C17 Hf2 C28 142.3(4)
C18 C17 Hf2 C20 -78.3(3)
C21 C17 Hf2 C20 36.9(3)
C22 C17 Hf2 C20 158.6(5)
C18 C17 Hf2 C21 -115.2(5)
C22 C17 Hf2 C21 121.7(6)
C20 C21 Hf2 N2 76.3(4)
C17 C21 Hf2 N2 -37.6(5)
C24 C21 Hf2 N2 -160.1(4)
C20 C21 Hf2 N1 166.2(3)
C17 C21 Hf2 N1 52.3(4)
C24 C21 Hf2 N1 -70.2(5)
C20 C21 Hf2 C26 -98.5(3)
C17 C21 Hf2 C26 147.7(3)
C24 C21 Hf2 C26 25.1(5)
C20 C21 Hf2 C19 36.5(3)
C17 C21 Hf2 C19 -77.4(3)
C24 C21 Hf2 C19 160.1(5)
C20 C21 Hf2 C25 -103.3(3)
C17 C21 Hf2 C25 142.8(3)
C24 C21 Hf2 C25 20.3(5)
C20 C21 Hf2 C18 77.5(4)
C17 C21 Hf2 C18 -36.3(3)
C24 C21 Hf2 C18 -158.9(5)
C20 C21 Hf2 C29 -75.8(3)
C17 C21 Hf2 C29 170.4(4)
C24 C21 Hf2 C29 47.8(4)
C20 C21 Hf2 C27 -57.8(4)
C17 C21 Hf2 C27 -171.7(3)
C24 C21 Hf2 C27 65.8(5)
C20 C21 Hf2 C28 -49.8(3)
C17 C21 Hf2 C28 -163.6(3)
C24 C21 Hf2 C28 73.8(5)
C17 C21 Hf2 C20 -113.9(5)
C24 C21 Hf2 C20 123.6(6)
C20 C21 Hf2 C17 113.9(5)
C24 C21 Hf2 C17 -122.5(6)
